data_2241109
loop_
_publ_author_name
'Jotani, Mukesh M.'
'Gajera, Nilesh N.'
'Patel, Mukesh C.'
'Sung, Herman H. Y.'
'Tiekink, Edward R. T.'

_publ_section_title
;
 A monoclinic polymorph of
 4-(2<i>H</i>-1,3-benzodioxol-5-yl)-1-(4-methylphenyl)-1<i>H</i>-pyrazol-5-amine
;
_journal_coeditor_code HB7490
_journal_issue 10
_journal_name_full 'Acta Crystallographica Section E'
_journal_page_first 1121
_journal_page_last 1124
_journal_paper_doi 10.1107/S2056989015016023
_journal_volume 71
_journal_year 2015
_chemical_formula_iupac 'C17 H15 N3 O2'
_chemical_formula_moiety 'C17 H15 N3 O2'
_chemical_formula_sum 'C17 H15 N3 O2'
_chemical_formula_weight 293.32
_chemical_name_systematic 4-(2<i>H</i>-1,3-Benzodioxol-5-yl)-1-(4-methylphenyl)-1<i>H</i>-pyrazol-5-amine
_space_group_crystal_system monoclinic
_space_group_IT_number 14
_space_group_name_Hall '-P 2ybc'
_space_group_name_H-M_alt 'P 1 21/c 1'
_symmetry_space_group_name_Hall '-P 2ybc'
_symmetry_space_group_name_H-M 'P 1 21/c 1'
_atom_sites_solution_hydrogens mixed
_audit_creation_method SHELXL-2014/7
_cell_angle_alpha 90
_cell_angle_beta 109.844(2)
_cell_angle_gamma 90
_cell_formula_units_Z 4
_cell_length_a 13.9652(3)
_cell_length_b 10.6898(2)
_cell_length_c 9.8459(2)
_cell_measurement_reflns_used 2900
_cell_measurement_temperature 100(2)
_cell_measurement_theta_max 75.64
_cell_measurement_theta_min 5.34
_cell_volume 1382.57(5)
_computing_cell_refinement
;
CrysAlis PRO (Agilent, 2014)
;
_computing_data_collection
;
CrysAlis PRO (Agilent, 2014)
;
_computing_data_reduction
;
CrysAlis PRO (Agilent, 2014)
;
_computing_molecular_graphics
;
ORTEP-3 for Windows (Farrugia, 2012), <i>QMol</i> (Gans & Shalloway,
2001) and
DIAMOND (Brandenburg, 2006)
;
_computing_publication_material
;
publCIF (Westrip, 2010)
;
_computing_structure_refinement
;
SHELXL2014 (Sheldrick, 2015)
;
_computing_structure_solution
;
SHELXL97 (Sheldrick, 2008)
;
_diffrn_ambient_temperature 100(2)
_diffrn_measured_fraction_theta_full 0.988
_diffrn_measured_fraction_theta_max 0.988
_diffrn_measurement_device_type 'Agilent SuperNova Dual diffractometer with an Atlas detector'
_diffrn_measurement_method '\w scans'
_diffrn_radiation_monochromator Mirror
_diffrn_radiation_source 'SuperNova (Cu) X-ray Source'
_diffrn_radiation_type CuK\a
_diffrn_radiation_wavelength 1.54184
_diffrn_reflns_av_R_equivalents 0.0134
_diffrn_reflns_limit_h_max 12
_diffrn_reflns_limit_h_min -16
_diffrn_reflns_limit_k_max 12
_diffrn_reflns_limit_k_min -12
_diffrn_reflns_limit_l_max 11
_diffrn_reflns_limit_l_min -11
_diffrn_reflns_number 4379
_diffrn_reflns_theta_full 69.952
_diffrn_reflns_theta_max 69.952
_diffrn_reflns_theta_min 5.335
_diffrn_standards_decay_% 0
_diffrn_standards_interval_count 0
_diffrn_standards_interval_time 0
_diffrn_standards_number 0
_exptl_absorpt_coefficient_mu 0.771
_exptl_absorpt_correction_T_max 1.00000
_exptl_absorpt_correction_T_min 0.98910
_exptl_absorpt_correction_type multi-scan
_exptl_absorpt_process_details
;
(CrysAlis PRO; Agilent, 2014)
;
_exptl_crystal_colour light-brown
_exptl_crystal_density_diffrn 1.409
_exptl_crystal_description prism
_exptl_crystal_F_000 616
_exptl_crystal_size_max 0.35
_exptl_crystal_size_mid 0.25
_exptl_crystal_size_min 0.15
_refine_diff_density_max 0.187
_refine_diff_density_min -0.274
_refine_ls_extinction_method none
_refine_ls_goodness_of_fit_ref 1.033
_refine_ls_hydrogen_treatment mixed
_refine_ls_matrix_type full
_refine_ls_number_parameters 206
_refine_ls_number_reflns 2582
_refine_ls_number_restraints 2
_refine_ls_restrained_S_all 1.033
_refine_ls_R_factor_all 0.0402
_refine_ls_R_factor_gt 0.0355
_refine_ls_shift/su_max 0.000
_refine_ls_shift/su_mean 0.000
_refine_ls_structure_factor_coef Fsqd
_refine_ls_weighting_details 'w=1/[\s^2^(Fo^2^)+(0.0527P)^2^+0.5203P] where P=(Fo^2^+2Fc^2^)/3'
_refine_ls_weighting_scheme calc
_refine_ls_wR_factor_gt 0.0928
_refine_ls_wR_factor_ref 0.0957
_reflns_number_gt 2289
_reflns_number_total 2582
_reflns_threshold_expression 'I > 2\s(I)'
_cod_data_source_file hb7490sup1.cif
_cod_data_source_block I
_cod_database_code 2241109
_shelx_space_group_comment
;
The symmetry employed for this shelxl refinement is uniquely defined
by the following loop, which should always be used as a source of
symmetry information in preference to the above space-group names.
They are only intended as comments.
;
_shelx_estimated_absorpt_t_min 0.774
_shelx_estimated_absorpt_t_max 0.893

loop_
_space_group_symop_operation_xyz
'x, y, z'
'-x, y+1/2, -z+1/2'
'-x, -y, -z'
'x, -y-1/2, z-1/2'

loop_
_atom_site_type_symbol
_atom_site_label
_atom_site_fract_x
_atom_site_fract_y
_atom_site_fract_z
_atom_site_U_iso_or_equiv
_atom_site_adp_type
_atom_site_calc_flag
_atom_site_occupancy
O O1 -0.01538(7) 0.79537(9) 0.05812(10) 0.0229(2) Uani d 1
O O2 0.09248(7) 0.63677(9) 0.17958(10) 0.0229(2) Uani d 1
N N1 0.47346(8) 0.93081(10) 0.71284(11) 0.0146(2) Uani d 1
N N2 0.46867(8) 1.04737(10) 0.65038(11) 0.0168(2) Uani d 1
N N3 0.38155(8) 0.73744(11) 0.67648(13) 0.0229(3) Uani d 1
H H1N 0.4302(10) 0.6978(15) 0.7442(15) 0.028 Uiso d 1
H H2N 0.3203(8) 0.7054(15) 0.6459(17) 0.028 Uiso d 1
C C1 0.79815(10) 0.85389(13) 1.24901(15) 0.0226(3) Uani d 1
H H1A 0.7964 0.9221 1.3147 0.034 Uiso calc 1
H H1B 0.8637 0.8547 1.2330 0.034 Uiso calc 1
H H1C 0.7896 0.7737 1.2917 0.034 Uiso calc 1
C C2 0.71312(10) 0.87116(12) 1.10672(14) 0.0178(3) Uani d 1
C C3 0.73229(9) 0.91569(12) 0.98529(14) 0.0188(3) Uani d 1
H H3 0.8002 0.9347 0.9919 0.023 Uiso calc 1
C C4 0.65366(9) 0.93269(12) 0.85479(14) 0.0173(3) Uani d 1
H H4 0.6679 0.9627 0.7728 0.021 Uiso calc 1
C C5 0.55400(9) 0.90549(11) 0.84473(13) 0.0146(3) Uani d 1
C C6 0.53312(9) 0.86113(11) 0.96412(13) 0.0161(3) Uani d 1
H H6 0.4651 0.8427 0.9574 0.019 Uiso calc 1
C C7 0.61276(10) 0.84398(12) 1.09371(14) 0.0174(3) Uani d 1
H H7 0.5984 0.8130 1.1752 0.021 Uiso calc 1
C C8 0.39184(9) 0.85823(12) 0.63961(13) 0.0149(3) Uani d 1
C C9 0.33011(9) 0.93033(12) 0.52569(13) 0.0154(3) Uani d 1
C C10 0.38242(10) 1.04516(12) 0.54044(13) 0.0170(3) Uani d 1
H H10 0.3579 1.1141 0.4773 0.020 Uiso calc 1
C C11 0.23592(9) 0.89631(12) 0.40828(13) 0.0157(3) Uani d 1
C C12 0.16893(9) 0.99103(12) 0.33479(14) 0.0180(3) Uani d 1
H H12 0.1828 1.0747 0.3683 0.022 Uiso calc 1
C C13 0.08223(10) 0.96750(13) 0.21382(14) 0.0199(3) Uani d 1
H H13 0.0379 1.0328 0.1646 0.024 Uiso calc 1
C C14 0.06491(9) 0.84515(13) 0.17031(13) 0.0177(3) Uani d 1
C C15 0.12917(9) 0.75009(12) 0.24281(14) 0.0170(3) Uani d 1
C C16 0.21486(9) 0.77116(12) 0.36133(14) 0.0169(3) Uani d 1
H H16 0.2580 0.7044 0.4095 0.020 Uiso calc 1
C C17 0.01608(10) 0.66946(14) 0.04489(14) 0.0217(3) Uani d 1
H H17A -0.0427 0.6118 0.0237 0.026 Uiso calc 1
H H17B 0.0442 0.6637 -0.0347 0.026 Uiso calc 1

loop_
_atom_site_aniso_label
_atom_site_aniso_U_11
_atom_site_aniso_U_22
_atom_site_aniso_U_33
_atom_site_aniso_U_12
_atom_site_aniso_U_13
_atom_site_aniso_U_23
O1 0.0172(4) 0.0250(5) 0.0207(5) 0.0016(4) -0.0013(4) -0.0017(4)
O2 0.0204(5) 0.0185(5) 0.0223(5) -0.0015(4) -0.0023(4) -0.0026(4)
N1 0.0150(5) 0.0125(5) 0.0151(5) -0.0002(4) 0.0036(4) 0.0007(4)
N2 0.0198(5) 0.0137(5) 0.0161(5) -0.0013(4) 0.0050(4) 0.0010(4)
N3 0.0144(5) 0.0165(6) 0.0307(7) -0.0019(4) -0.0017(5) 0.0071(5)
C1 0.0221(7) 0.0219(7) 0.0195(7) -0.0008(5) 0.0015(5) 0.0003(5)
C2 0.0197(6) 0.0134(6) 0.0178(6) 0.0013(5) 0.0030(5) -0.0025(5)
C3 0.0148(6) 0.0188(6) 0.0217(7) -0.0007(5) 0.0046(5) -0.0014(5)
C4 0.0183(6) 0.0170(6) 0.0171(6) 0.0000(5) 0.0066(5) -0.0001(5)
C5 0.0158(6) 0.0116(6) 0.0147(6) 0.0013(4) 0.0031(5) -0.0023(5)
C6 0.0153(6) 0.0142(6) 0.0189(6) 0.0003(5) 0.0061(5) -0.0016(5)
C7 0.0223(6) 0.0141(6) 0.0162(6) 0.0009(5) 0.0071(5) -0.0008(5)
C8 0.0127(6) 0.0154(6) 0.0171(6) -0.0001(4) 0.0057(5) -0.0013(5)
C9 0.0153(6) 0.0147(6) 0.0160(6) 0.0009(5) 0.0052(5) 0.0005(5)
C10 0.0199(6) 0.0150(6) 0.0149(6) 0.0002(5) 0.0046(5) 0.0014(5)
C11 0.0141(6) 0.0182(6) 0.0157(6) -0.0001(5) 0.0062(5) 0.0017(5)
C12 0.0179(6) 0.0157(6) 0.0202(6) 0.0011(5) 0.0063(5) 0.0011(5)
C13 0.0178(6) 0.0198(7) 0.0204(7) 0.0045(5) 0.0045(5) 0.0046(5)
C14 0.0132(6) 0.0238(7) 0.0143(6) 0.0002(5) 0.0026(5) 0.0015(5)
C15 0.0160(6) 0.0166(6) 0.0183(6) -0.0010(5) 0.0057(5) -0.0003(5)
C16 0.0141(6) 0.0171(6) 0.0181(6) 0.0016(5) 0.0035(5) 0.0025(5)
C17 0.0180(6) 0.0242(7) 0.0190(6) -0.0007(5) 0.0013(5) -0.0026(5)

loop_
_atom_type_symbol
_atom_type_description
_atom_type_scat_dispersion_real
_atom_type_scat_dispersion_imag
_atom_type_scat_source
C C 0.0181 0.0091 'International Tables Vol C Tables 4.2.6.8 and 6.1.1.4'
H H 0.0000 0.0000 'International Tables Vol C Tables 4.2.6.8 and 6.1.1.4'
N N 0.0311 0.0180 'International Tables Vol C Tables 4.2.6.8 and 6.1.1.4'
O O 0.0492 0.0322 'International Tables Vol C Tables 4.2.6.8 and 6.1.1.4'

loop_
_geom_angle_atom_site_label_1
_geom_angle_atom_site_label_2
_geom_angle_atom_site_label_3
_geom_angle
C15 O2 C17 104.43(10)
C14 O1 C17 104.05(9)
C8 N1 N2 111.85(10)
C8 N1 C5 129.22(11)
N2 N1 C5 118.74(10)
C10 N2 N1 104.01(10)
C8 N3 H1N 122.2(11)
C8 N3 H2N 117.3(11)
H1N N3 H2N 119.0(16)
C2 C1 H1A 109.5
C2 C1 H1B 109.5
H1A C1 H1B 109.5
C2 C1 H1C 109.5
H1A C1 H1C 109.5
H1B C1 H1C 109.5
C7 C2 C3 118.16(12)
C7 C2 C1 120.64(12)
C3 C2 C1 121.20(12)
C4 C3 C2 121.06(12)
C4 C3 H3 119.5
C2 C3 H3 119.5
C3 C4 C5 119.71(12)
C3 C4 H4 120.1
C5 C4 H4 120.1
C6 C5 C4 120.25(11)
C6 C5 N1 120.59(11)
C4 C5 N1 119.06(11)
C5 C6 C7 119.32(11)
C5 C6 H6 120.3
C7 C6 H6 120.3
C6 C7 C2 121.51(12)
C6 C7 H7 119.2
C2 C7 H7 119.2
N3 C8 N1 122.88(11)
N3 C8 C9 130.31(12)
N1 C8 C9 106.77(11)
C8 C9 C10 103.96(11)
C8 C9 C11 129.77(12)
C10 C9 C11 126.12(11)
N2 C10 C9 113.40(11)
N2 C10 H10 123.3
C9 C10 H10 123.3
C12 C11 C16 119.12(12)
C12 C11 C9 119.26(12)
C16 C11 C9 121.47(11)
C11 C12 C13 122.76(12)
C11 C12 H12 118.6
C13 C12 H12 118.6
C14 C13 C12 116.48(12)
C14 C13 H13 121.8
C12 C13 H13 121.8
C13 C14 C15 121.64(12)
C13 C14 O1 128.63(12)
C15 C14 O1 109.69(12)
C16 C15 O2 127.53(12)
C16 C15 C14 122.83(12)
O2 C15 C14 109.63(11)
C15 C16 C11 117.16(11)
C15 C16 H16 121.4
C11 C16 H16 121.4
O2 C17 O1 107.40(10)
O2 C17 H17A 110.2
O1 C17 H17A 110.2
O2 C17 H17B 110.2
O1 C17 H17B 110.2
H17A C17 H17B 108.5

loop_
_geom_bond_atom_site_label_1
_geom_bond_atom_site_label_2
_geom_bond_distance
O2 C15 1.3787(16)
O2 C17 1.4347(15)
O1 C14 1.3856(15)
O1 C17 1.4354(17)
N1 C8 1.3649(16)
N1 N2 1.3810(15)
N1 C5 1.4258(15)
N2 C10 1.3183(16)
N3 C8 1.3621(17)
N3 H1N 0.883(9)
N3 H2N 0.875(9)
C1 C2 1.5091(17)
C1 H1A 0.9800
C1 H1B 0.9800
C1 H1C 0.9800
C2 C7 1.3940(19)
C2 C3 1.3946(19)
C3 C4 1.3898(17)
C3 H3 0.9500
C4 C5 1.3921(18)
C4 H4 0.9500
C5 C6 1.3872(18)
C6 C7 1.3911(17)
C6 H6 0.9500
C7 H7 0.9500
C8 C9 1.3925(17)
C9 C10 1.4105(17)
C9 C11 1.4719(17)
C10 H10 0.9500
C11 C12 1.4016(18)
C11 C16 1.4134(18)
C12 C13 1.4032(17)
C12 H12 0.9500
C13 C14 1.372(2)
C13 H13 0.9500
C14 C15 1.3830(18)
C15 C16 1.3771(17)
C16 H16 0.9500
C17 H17A 0.9900
C17 H17B 0.9900

loop_
_geom_hbond_atom_site_label_D
_geom_hbond_atom_site_label_H
_geom_hbond_atom_site_label_A
_geom_hbond_site_symmetry_A
_geom_hbond_distance_DH
_geom_hbond_distance_HA
_geom_hbond_distance_DA
_geom_hbond_angle_DHA
N3 H1N N2 2_646 0.882(15) 2.159(15) 2.9981(16) 158.6(14)
C10 H10 Cg1 2_656 0.95 2.97 3.6753(14) 133
C17 H17B Cg2 4_564 0.99 2.66 3.6334(15) 169

loop_
_geom_torsion_atom_site_label_1
_geom_torsion_atom_site_label_2
_geom_torsion_atom_site_label_3
_geom_torsion_atom_site_label_4
_geom_torsion
C8 N1 N2 C10 1.15(13)
C5 N1 N2 C10 -174.21(10)
C7 C2 C3 C4 0.04(19)
C1 C2 C3 C4 -179.34(12)
C2 C3 C4 C5 0.3(2)
C3 C4 C5 C6 -0.26(19)
C3 C4 C5 N1 176.08(11)
C8 N1 C5 C6 -47.97(18)
N2 N1 C5 C6 126.47(12)
C8 N1 C5 C4 135.70(13)
N2 N1 C5 C4 -49.86(16)
C4 C5 C6 C7 -0.10(18)
N1 C5 C6 C7 -176.39(11)
C5 C6 C7 C2 0.44(19)
C3 C2 C7 C6 -0.41(19)
C1 C2 C7 C6 178.98(12)
N2 N1 C8 N3 177.01(11)
C5 N1 C8 N3 -8.2(2)
N2 N1 C8 C9 -0.87(14)
C5 N1 C8 C9 173.88(11)
N3 C8 C9 C10 -177.44(13)
N1 C8 C9 C10 0.23(13)
N3 C8 C9 C11 -1.7(2)
N1 C8 C9 C11 176.01(12)
N1 N2 C10 C9 -1.00(14)
C8 C9 C10 N2 0.51(14)
C11 C9 C10 N2 -175.48(11)
C8 C9 C11 C12 158.82(13)
C10 C9 C11 C12 -26.24(19)
C8 C9 C11 C16 -25.6(2)
C10 C9 C11 C16 149.34(13)
C16 C11 C12 C13 -1.36(19)
C9 C11 C12 C13 174.33(11)
C11 C12 C13 C14 0.57(19)
C12 C13 C14 C15 0.53(19)
C12 C13 C14 O1 178.07(12)
C17 O1 C14 C13 168.94(14)
C17 O1 C14 C15 -13.28(14)
C17 O2 C15 C16 -168.01(13)
C17 O2 C15 C14 13.12(14)
C13 C14 C15 C16 -0.8(2)
O1 C14 C15 C16 -178.81(11)
C13 C14 C15 O2 178.09(12)
O1 C14 C15 O2 0.12(15)
O2 C15 C16 C11 -178.70(12)
C14 C15 C16 C11 0.03(19)
C12 C11 C16 C15 1.02(18)
C9 C11 C16 C15 -174.57(11)
C15 O2 C17 O1 -21.31(13)
C14 O1 C17 O2 21.29(13)

_cod_database_fobs_code 2241109
